data_7117359
loop_
_publ_author_name
'YoungKu Kang'
'Matthew T. Richers'
'Conrad H. Sawicki'
'Daniel Seidel'

_publ_section_title
;
 C-H functionalization of cyclic amines: redox-annulations with
 alpha,beta-unsaturated carbonyl compounds
;
_journal_name_full Chem.Commun.
_journal_page_first 10648
_journal_paper_doi 10.1039/C5cc03390J
_journal_volume 51
_journal_year 2015
_chemical_formula_sum 'C19 H22 Cl N'
_chemical_formula_weight 299.82
_chemical_name_systematic 'Rac-2-methyl-1-phenyl-2,3,4,5,6,10b-hexahydro-1H-pyrrolo[2,1-a]isoquinolin-4-ium chloride'
_space_group_crystal_system orthorhombic
_space_group_IT_number 33
_space_group_name_Hall 'P 2c -2n'
_space_group_name_H-M_alt 'P n a 21'
_symmetry_space_group_name_Hall 'P 2c -2n'
_symmetry_space_group_name_H-M 'P n a 21'
_atom_sites_solution_hydrogens mixed
_audit_creation_method SHELXL-2013
_audit_update_record
;
2015-04-21 deposited with the CCDC.
2015-05-20 downloaded from the CCDC.
;
_cell_angle_alpha 90
_cell_angle_beta 90
_cell_angle_gamma 90
_cell_formula_units_Z 4
_cell_length_a 7.4474(3)
_cell_length_b 16.4971(8)
_cell_length_c 12.9089(6)
_cell_measurement_reflns_used 8192
_cell_measurement_temperature 100(2)
_cell_measurement_theta_max 0.00
_cell_measurement_theta_min 0.00
_cell_volume 1585.99(12)
_computing_cell_refinement 'Bruker SAINT'
_computing_data_collection 'Bruker SMART'
_computing_data_reduction 'Bruker SAINT'
_computing_molecular_graphics 'Bruker SHELXTL'
_computing_publication_material 'Bruker SHELXTL'
_computing_structure_refinement 'SHELXL-2013 (Sheldrick, 2013)'
_computing_structure_solution 'SHELXS-97 (Sheldrick 2008)'
_diffrn_ambient_temperature 100(2)
_diffrn_measured_fraction_theta_full 0.999
_diffrn_measured_fraction_theta_max 0.998
_diffrn_measurement_device_type 'Bruker SMART APEX CCD'
_diffrn_measurement_method '\f and \w scans'
_diffrn_radiation_type MoK\a
_diffrn_radiation_wavelength 0.71073
_diffrn_reflns_av_R_equivalents 0.0276
_diffrn_reflns_av_unetI/netI 0.0364
_diffrn_reflns_laue_measured_fraction_full 0.999
_diffrn_reflns_laue_measured_fraction_max 0.998
_diffrn_reflns_limit_h_max 11
_diffrn_reflns_limit_h_min -11
_diffrn_reflns_limit_k_max 25
_diffrn_reflns_limit_k_min -25
_diffrn_reflns_limit_l_max 19
_diffrn_reflns_limit_l_min -19
_diffrn_reflns_number 15505
_diffrn_reflns_point_group_measured_fraction_full 0.995
_diffrn_reflns_point_group_measured_fraction_max 0.965
_diffrn_reflns_theta_full 25.242
_diffrn_reflns_theta_max 33.163
_diffrn_reflns_theta_min 2.003
_exptl_absorpt_coefficient_mu 0.235
_exptl_absorpt_correction_T_max 0.7465
_exptl_absorpt_correction_T_min 0.6619
_exptl_absorpt_correction_type multi-scan
_exptl_absorpt_process_details 'Bruker SAINT (SADABS)'
_exptl_crystal_colour colourless
_exptl_crystal_density_diffrn 1.256
_exptl_crystal_description lathe
_exptl_crystal_F_000 640
_exptl_crystal_size_max 0.430
_exptl_crystal_size_mid 0.340
_exptl_crystal_size_min 0.230
_refine_diff_density_max 0.456
_refine_diff_density_min -0.178
_refine_diff_density_rms 0.064
_refine_ls_abs_structure_details
; 
 Flack x determined using 2354 quotients [(I+)-(I-)]/[(I+)+(I-)] 
 (Parsons and Flack (2004), Acta Cryst. A60, s61). 
;
_refine_ls_abs_structure_Flack 0.08(2)
_refine_ls_extinction_coef .
_refine_ls_extinction_method none
_refine_ls_goodness_of_fit_ref 1.000
_refine_ls_hydrogen_treatment mixed
_refine_ls_matrix_type full
_refine_ls_number_parameters 195
_refine_ls_number_reflns 5870
_refine_ls_number_restraints 1
_refine_ls_restrained_S_all 1.000
_refine_ls_R_factor_all 0.0468
_refine_ls_R_factor_gt 0.0422
_refine_ls_shift/su_max 0.001
_refine_ls_shift/su_mean 0.000
_refine_ls_structure_factor_coef Fsqd
_refine_ls_weighting_details 'w=1/[\s^2^(Fo^2^)+(0.0418P)^2^+0.6000P] where P=(Fo^2^+2Fc^2^)/3'
_refine_ls_weighting_scheme calc
_refine_ls_wR_factor_gt 0.0927
_refine_ls_wR_factor_ref 0.0951
_reflns_Friedel_coverage 0.865
_reflns_friedel_fraction_full 0.991
_reflns_friedel_fraction_max 0.930
_reflns_number_gt 5410
_reflns_number_total 5870
_reflns_threshold_expression 'I > 2\s(I)'
_cod_data_source_file c5cc03390j2.cif
_cod_data_source_block majr_Pna21
_cod_database_code 7117359
_shelx_space_group_comment
; 
The symmetry employed for this shelxl refinement is uniquely defined 
by the following loop, which should always be used as a source of 
symmetry information in preference to the above space-group names. 
They are only intended as comments. 
;
_shelx_estimated_absorpt_t_min 0.906
_shelx_estimated_absorpt_t_max 0.948
_shelxl_version_number 2013-4

loop_
_space_group_symop_operation_xyz
'x, y, z'
'-x, -y, z+1/2'
'x+1/2, -y+1/2, z'
'-x+1/2, y+1/2, z+1/2'

loop_
_atom_site_label
_atom_site_type_symbol
_atom_site_fract_x
_atom_site_fract_y
_atom_site_fract_z
_atom_site_U_iso_or_equiv
_atom_site_adp_type
_atom_site_occupancy
_atom_site_site_symmetry_order
_atom_site_calc_flag
_atom_site_refinement_flags_posn
_atom_site_refinement_flags_adp
_atom_site_refinement_flags_occupancy
_atom_site_disorder_assembly
_atom_site_disorder_group
Cl1 Cl -0.26076(6) 0.35188(3) 0.38809(5) 0.02250(10) Uani 1 1 d . . . . .
N1 N 0.1272(2) 0.39413(9) 0.41509(12) 0.0156(3) Uani 1 1 d . . . . .
H1N H 0.018(4) 0.3764(15) 0.399(2) 0.020(6) Uiso 1 1 d . . . . .
C1 C 0.1093(2) 0.48201(10) 0.44780(14) 0.0138(3) Uani 1 1 d . . . . .
H1 H -0.0163 0.4888 0.4737 0.017 Uiso 1 1 calc R U . . .
C2 C 0.2359(3) 0.49208(11) 0.54457(14) 0.0153(3) Uani 1 1 d . . . . .
H2 H 0.1573 0.5046 0.6053 0.018 Uiso 1 1 calc R U . . .
C3 C 0.3168(3) 0.40686(11) 0.56343(15) 0.0176(3) Uani 1 1 d . . . . .
H3 H 0.4360 0.4030 0.5280 0.021 Uiso 1 1 calc R U . . .
C4 C 0.1843(3) 0.34965(11) 0.51078(16) 0.0190(3) Uani 1 1 d . . . . .
H4A H 0.2427 0.2976 0.4928 0.023 Uiso 1 1 calc R U . . .
H4B H 0.0800 0.3386 0.5563 0.023 Uiso 1 1 calc R U . . .
C5 C 0.1317(2) 0.54139(11) 0.35941(13) 0.0140(3) Uani 1 1 d . . . . .
C6 C 0.1103(2) 0.62391(10) 0.38084(16) 0.0175(3) Uani 1 1 d . . . . .
H6 H 0.0778 0.6407 0.4487 0.021 Uiso 1 1 calc R U . . .
C7 C 0.1358(3) 0.68144(12) 0.30402(16) 0.0217(4) Uani 1 1 d . . . . .
H7 H 0.1210 0.7374 0.3192 0.026 Uiso 1 1 calc R U . . .
C8 C 0.1833(3) 0.65705(13) 0.20451(17) 0.0227(4) Uani 1 1 d . . . . .
H8 H 0.2043 0.6963 0.1521 0.027 Uiso 1 1 calc R U . . .
C9 C 0.1997(3) 0.57532(13) 0.18220(15) 0.0199(4) Uani 1 1 d . . . . .
H9 H 0.2301 0.5589 0.1139 0.024 Uiso 1 1 calc R U . . .
C10 C 0.1720(3) 0.51657(11) 0.25876(14) 0.0158(3) Uani 1 1 d . . . . .
C11 C 0.1860(3) 0.42787(12) 0.23337(15) 0.0189(3) Uani 1 1 d . . . . .
H11A H 0.2707 0.4204 0.1750 0.023 Uiso 1 1 calc R U . . .
H11B H 0.0670 0.4075 0.2112 0.023 Uiso 1 1 calc R U . . .
C12 C 0.2506(3) 0.37908(12) 0.32575(16) 0.0183(3) Uani 1 1 d . . . . .
H12A H 0.2514 0.3206 0.3084 0.022 Uiso 1 1 calc R U . . .
H12B H 0.3744 0.3954 0.3443 0.022 Uiso 1 1 calc R U . . .
C13 C 0.3764(2) 0.55800(10) 0.53913(14) 0.0153(3) Uani 1 1 d . . . . .
C14 C 0.5137(3) 0.55577(12) 0.46554(15) 0.0188(3) Uani 1 1 d . . . . .
H14 H 0.5223 0.5111 0.4194 0.023 Uiso 1 1 calc R U . . .
C15 C 0.6382(3) 0.61861(14) 0.45925(17) 0.0249(4) Uani 1 1 d . . . . .
H15 H 0.7307 0.6168 0.4087 0.030 Uiso 1 1 calc R U . . .
C16 C 0.6270(3) 0.68400(13) 0.5270(2) 0.0291(5) Uani 1 1 d . . . . .
H16 H 0.7102 0.7275 0.5215 0.035 Uiso 1 1 calc R U . . .
C17 C 0.4957(3) 0.68570(12) 0.60174(19) 0.0273(5) Uani 1 1 d . . . . .
H17 H 0.4902 0.7297 0.6491 0.033 Uiso 1 1 calc R U . . .
C18 C 0.3701(3) 0.62275(12) 0.60839(16) 0.0211(4) Uani 1 1 d . . . . .
H18 H 0.2801 0.6242 0.6605 0.025 Uiso 1 1 calc R U . . .
C19 C 0.3405(3) 0.38936(14) 0.67877(17) 0.0253(4) Uani 1 1 d . . . . .
H19A H 0.2225 0.3871 0.7122 0.038 Uiso 1 1 calc R U . . .
H19B H 0.4123 0.4325 0.7105 0.038 Uiso 1 1 calc R U . . .
H19C H 0.4019 0.3373 0.6876 0.038 Uiso 1 1 calc R U . . .

loop_
_atom_site_aniso_label
_atom_site_aniso_U_11
_atom_site_aniso_U_22
_atom_site_aniso_U_33
_atom_site_aniso_U_23
_atom_site_aniso_U_13
_atom_site_aniso_U_12
Cl1 0.01606(18) 0.02172(18) 0.0297(2) 0.0011(2) -0.00234(19) -0.00149(15)
N1 0.0157(7) 0.0131(6) 0.0181(7) -0.0001(5) -0.0010(5) -0.0010(5)
C1 0.0136(7) 0.0127(7) 0.0152(7) -0.0002(6) 0.0010(6) 0.0000(5)
C2 0.0167(8) 0.0166(7) 0.0125(7) 0.0010(6) 0.0006(6) -0.0006(6)
C3 0.0178(8) 0.0168(7) 0.0182(8) 0.0050(6) -0.0015(7) -0.0016(6)
C4 0.0213(8) 0.0152(7) 0.0205(9) 0.0037(7) -0.0011(7) -0.0015(6)
C5 0.0138(7) 0.0151(7) 0.0132(7) 0.0015(6) -0.0001(6) 0.0004(5)
C6 0.0193(7) 0.0161(7) 0.0170(8) -0.0004(7) -0.0027(7) 0.0006(5)
C7 0.0268(10) 0.0159(8) 0.0225(10) 0.0020(7) -0.0056(8) -0.0015(7)
C8 0.0264(10) 0.0220(9) 0.0197(9) 0.0074(7) -0.0037(8) -0.0037(7)
C9 0.0205(8) 0.0250(9) 0.0143(8) 0.0011(7) -0.0001(7) -0.0014(7)
C10 0.0140(7) 0.0176(8) 0.0157(8) -0.0019(6) -0.0004(6) 0.0006(6)
C11 0.0226(9) 0.0194(8) 0.0148(8) -0.0027(7) 0.0002(7) 0.0041(7)
C12 0.0192(8) 0.0161(7) 0.0194(8) -0.0017(7) 0.0011(7) 0.0034(6)
C13 0.0170(8) 0.0140(7) 0.0149(8) 0.0025(6) -0.0036(6) -0.0009(6)
C14 0.0195(8) 0.0216(8) 0.0155(8) 0.0026(7) -0.0022(7) -0.0049(7)
C15 0.0227(10) 0.0297(10) 0.0223(10) 0.0125(8) -0.0060(8) -0.0087(8)
C16 0.0298(11) 0.0192(9) 0.0383(12) 0.0112(9) -0.0178(10) -0.0084(8)
C17 0.0305(11) 0.0142(7) 0.0371(11) -0.0036(8) -0.0172(9) 0.0025(7)
C18 0.0220(9) 0.0191(8) 0.0221(9) -0.0038(7) -0.0068(7) 0.0047(7)
C19 0.0268(10) 0.0269(10) 0.0221(10) 0.0103(8) -0.0054(8) -0.0068(8)

loop_
_atom_type_symbol
_atom_type_description
_atom_type_scat_dispersion_real
_atom_type_scat_dispersion_imag
_atom_type_scat_source
C C 0.0033 0.0016 'International Tables Vol C Tables 4.2.6.8 and 6.1.1.4'
H H 0.0000 0.0000 'International Tables Vol C Tables 4.2.6.8 and 6.1.1.4'
N N 0.0061 0.0033 'International Tables Vol C Tables 4.2.6.8 and 6.1.1.4'
Cl Cl 0.1484 0.1585 'International Tables Vol C Tables 4.2.6.8 and 6.1.1.4'

loop_
_geom_angle_atom_site_label_1
_geom_angle_atom_site_label_2
_geom_angle_atom_site_label_3
_geom_angle
_geom_angle_site_symmetry_1
_geom_angle_site_symmetry_3
C12 N1 C4 112.36(15) . .
C12 N1 C1 115.32(14) . .
C4 N1 C1 105.29(14) . .
C12 N1 H1N 109.0(17) . .
C4 N1 H1N 107.0(18) . .
C1 N1 H1N 107.4(16) . .
C5 C1 N1 113.54(14) . .
C5 C1 C2 117.65(14) . .
N1 C1 C2 105.63(14) . .
C5 C1 H1 106.4 . .
N1 C1 H1 106.4 . .
C2 C1 H1 106.4 . .
C13 C2 C3 113.02(16) . .
C13 C2 C1 117.00(15) . .
C3 C2 C1 105.19(14) . .
C13 C2 H2 107.0 . .
C3 C2 H2 107.0 . .
C1 C2 H2 107.0 . .
C4 C3 C19 113.09(16) . .
C4 C3 C2 103.87(15) . .
C19 C3 C2 111.70(17) . .
C4 C3 H3 109.3 . .
C19 C3 H3 109.3 . .
C2 C3 H3 109.3 . .
N1 C4 C3 104.34(14) . .
N1 C4 H4A 110.9 . .
C3 C4 H4A 110.9 . .
N1 C4 H4B 110.9 . .
C3 C4 H4B 110.9 . .
H4A C4 H4B 108.9 . .
C10 C5 C6 119.65(16) . .
C10 C5 C1 122.42(16) . .
C6 C5 C1 117.94(16) . .
C7 C6 C5 120.63(18) . .
C7 C6 H6 119.7 . .
C5 C6 H6 119.7 . .
C6 C7 C8 119.83(18) . .
C6 C7 H7 120.1 . .
C8 C7 H7 120.1 . .
C9 C8 C7 119.74(19) . .
C9 C8 H8 120.1 . .
C7 C8 H8 120.1 . .
C8 C9 C10 120.98(19) . .
C8 C9 H9 119.5 . .
C10 C9 H9 119.5 . .
C5 C10 C9 119.09(17) . .
C5 C10 C11 120.25(17) . .
C9 C10 C11 120.66(17) . .
C10 C11 C12 111.54(16) . .
C10 C11 H11A 109.3 . .
C12 C11 H11A 109.3 . .
C10 C11 H11B 109.3 . .
C12 C11 H11B 109.3 . .
H11A C11 H11B 108.0 . .
N1 C12 C11 108.88(15) . .
N1 C12 H12A 109.9 . .
C11 C12 H12A 109.9 . .
N1 C12 H12B 109.9 . .
C11 C12 H12B 109.9 . .
H12A C12 H12B 108.3 . .
C18 C13 C14 118.77(18) . .
C18 C13 C2 119.90(18) . .
C14 C13 C2 121.33(16) . .
C15 C14 C13 120.49(19) . .
C15 C14 H14 119.8 . .
C13 C14 H14 119.8 . .
C16 C15 C14 120.1(2) . .
C16 C15 H15 120.0 . .
C14 C15 H15 120.0 . .
C17 C16 C15 119.98(19) . .
C17 C16 H16 120.0 . .
C15 C16 H16 120.0 . .
C16 C17 C18 120.2(2) . .
C16 C17 H17 119.9 . .
C18 C17 H17 119.9 . .
C13 C18 C17 120.4(2) . .
C13 C18 H18 119.8 . .
C17 C18 H18 119.8 . .
C3 C19 H19A 109.5 . .
C3 C19 H19B 109.5 . .
H19A C19 H19B 109.5 . .
C3 C19 H19C 109.5 . .
H19A C19 H19C 109.5 . .
H19B C19 H19C 109.5 . .

loop_
_geom_bond_atom_site_label_1
_geom_bond_atom_site_label_2
_geom_bond_distance
_geom_bond_site_symmetry_2
N1 C12 1.495(3) .
N1 C4 1.498(3) .
N1 C1 1.516(2) .
N1 H1N 0.89(3) .
C1 C5 1.513(2) .
C1 C2 1.574(3) .
C1 H1 1.0000 .
C2 C13 1.511(3) .
C2 C3 1.549(3) .
C2 H2 1.0000 .
C3 C4 1.526(3) .
C3 C19 1.527(3) .
C3 H3 1.0000 .
C4 H4A 0.9900 .
C4 H4B 0.9900 .
C5 C10 1.395(3) .
C5 C6 1.398(2) .
C6 C7 1.386(3) .
C6 H6 0.9500 .
C7 C8 1.392(3) .
C7 H7 0.9500 .
C8 C9 1.384(3) .
C8 H8 0.9500 .
C9 C10 1.399(3) .
C9 H9 0.9500 .
C10 C11 1.503(3) .
C11 C12 1.517(3) .
C11 H11A 0.9900 .
C11 H11B 0.9900 .
C12 H12A 0.9900 .
C12 H12B 0.9900 .
C13 C18 1.394(3) .
C13 C14 1.396(3) .
C14 C15 1.393(3) .
C14 H14 0.9500 .
C15 C16 1.391(4) .
C15 H15 0.9500 .
C16 C17 1.374(4) .
C16 H16 0.9500 .
C17 C18 1.400(3) .
C17 H17 0.9500 .
C18 H18 0.9500 .
C19 H19A 0.9800 .
C19 H19B 0.9800 .
C19 H19C 0.9800 .

loop_
_geom_hbond_atom_site_label_D
_geom_hbond_atom_site_label_H
_geom_hbond_atom_site_label_A
_geom_hbond_distance_DH
_geom_hbond_distance_HA
_geom_hbond_distance_DA
_geom_hbond_angle_DHA
_geom_hbond_site_symmetry_A
N1 H1N Cl1 0.89(3) 2.12(3) 2.9927(17) 167(2) .

loop_
_geom_torsion_atom_site_label_1
_geom_torsion_atom_site_label_2
_geom_torsion_atom_site_label_3
_geom_torsion_atom_site_label_4
_geom_torsion
_geom_torsion_site_symmetry_1
_geom_torsion_site_symmetry_2
_geom_torsion_site_symmetry_3
_geom_torsion_site_symmetry_4
C12 N1 C1 C5 30.7(2) . . . .
C4 N1 C1 C5 155.12(15) . . . .
C12 N1 C1 C2 -99.69(17) . . . .
C4 N1 C1 C2 24.75(18) . . . .
C5 C1 C2 C13 -2.9(2) . . . .
N1 C1 C2 C13 125.00(16) . . . .
C5 C1 C2 C3 -129.32(16) . . . .
N1 C1 C2 C3 -1.38(18) . . . .
C13 C2 C3 C4 -150.68(16) . . . .
C1 C2 C3 C4 -21.89(18) . . . .
C13 C2 C3 C19 87.1(2) . . . .
C1 C2 C3 C19 -144.10(16) . . . .
C12 N1 C4 C3 87.09(18) . . . .
C1 N1 C4 C3 -39.20(18) . . . .
C19 C3 C4 N1 159.03(17) . . . .
C2 C3 C4 N1 37.74(18) . . . .
N1 C1 C5 C10 -2.4(2) . . . .
C2 C1 C5 C10 121.68(19) . . . .
N1 C1 C5 C6 177.43(16) . . . .
C2 C1 C5 C6 -58.5(2) . . . .
C10 C5 C6 C7 -2.7(3) . . . .
C1 C5 C6 C7 177.53(17) . . . .
C5 C6 C7 C8 0.0(3) . . . .
C6 C7 C8 C9 1.8(3) . . . .
C7 C8 C9 C10 -1.0(3) . . . .
C6 C5 C10 C9 3.4(3) . . . .
C1 C5 C10 C9 -176.80(17) . . . .
C6 C5 C10 C11 -176.81(18) . . . .
C1 C5 C10 C11 3.0(3) . . . .
C8 C9 C10 C5 -1.6(3) . . . .
C8 C9 C10 C11 178.62(19) . . . .
C5 C10 C11 C12 -30.4(3) . . . .
C9 C10 C11 C12 149.43(18) . . . .
C4 N1 C12 C11 -178.55(15) . . . .
C1 N1 C12 C11 -57.9(2) . . . .
C10 C11 C12 N1 56.1(2) . . . .
C3 C2 C13 C18 -121.17(19) . . . .
C1 C2 C13 C18 116.42(19) . . . .
C3 C2 C13 C14 59.0(2) . . . .
C1 C2 C13 C14 -63.4(2) . . . .
C18 C13 C14 C15 -2.2(3) . . . .
C2 C13 C14 C15 177.62(18) . . . .
C13 C14 C15 C16 0.4(3) . . . .
C14 C15 C16 C17 1.6(3) . . . .
C15 C16 C17 C18 -1.6(3) . . . .
C14 C13 C18 C17 2.2(3) . . . .
C2 C13 C18 C17 -177.69(18) . . . .
C16 C17 C18 C13 -0.3(3) . . . .
